data_7708045
loop_
_publ_author_name
'Waters, Jessica E.'
'Hanf, Schirin'
'Rinc\'on-Nocito, Marina'
'Bond, Andrew David'
'Garc\'ia-Rodr\'iguez, Ra\'ul'
'Wright, Dominic S.'
'Colebatch, Annie Louise'

_publ_section_title
;
 Synthesis and Coordination Behaviour of Aluminate-based Quinolyl Ligands
;
_journal_name_full 'Dalton Transactions'
_journal_paper_doi 10.1039/D1DT02438H
_journal_year 2021
_chemical_formula_moiety 'C22 H34 Al Li N2 O2'
_chemical_formula_sum 'C22 H34 Al Li N2 O2'
_chemical_formula_weight 392.43
_space_group_crystal_system monoclinic
_space_group_IT_number 14
_space_group_name_Hall '-P 2yn'
_space_group_name_H-M_alt 'P 1 21/n 1'
_atom_sites_solution_hydrogens geom
_atom_sites_solution_primary dual
_atom_sites_solution_secondary difmap
_audit_creation_method SHELXL-2018/3
_audit_update_record
;
2021-08-06 deposited with the CCDC.	2021-08-12 downloaded from the CCDC.
;
_cell_angle_alpha 90
_cell_angle_beta 99.935(2)
_cell_angle_gamma 90
_cell_formula_units_Z 4
_cell_length_a 10.9054(4)
_cell_length_b 15.1908(6)
_cell_length_c 14.5647(5)
_cell_measurement_reflns_used 9905
_cell_measurement_temperature 180(2)
_cell_measurement_theta_max 66.62
_cell_measurement_theta_min 4.24
_cell_volume 2376.63(15)
_computing_cell_refinement 'SAINT (Bruker, 2016)'
_computing_data_collection 'APEX3 (Bruker, 2016)'
_computing_data_reduction SAINT
_computing_molecular_graphics 'Mercury (Macrae et al., 2008)'
_computing_publication_material SHELXL
_computing_structure_refinement 'SHELXL (Sheldrick, 2015)'
_computing_structure_solution 'SHELXT (Sheldrick, 2015)'
_diffrn_ambient_temperature 180(2)
_diffrn_measured_fraction_theta_full 0.997
_diffrn_measured_fraction_theta_max 0.997
_diffrn_measurement_device_type 'Bruker D8-QUEST PHOTON-III'
_diffrn_measurement_method '\w and \f-scans'
_diffrn_radiation_type CuK\a
_diffrn_radiation_wavelength 1.54178
_diffrn_reflns_av_R_equivalents 0.0487
_diffrn_reflns_av_unetI/netI 0.0227
_diffrn_reflns_Laue_measured_fraction_full 0.997
_diffrn_reflns_Laue_measured_fraction_max 0.997
_diffrn_reflns_limit_h_max 12
_diffrn_reflns_limit_h_min -12
_diffrn_reflns_limit_k_max 18
_diffrn_reflns_limit_k_min -18
_diffrn_reflns_limit_l_max 17
_diffrn_reflns_limit_l_min -17
_diffrn_reflns_number 34188
_diffrn_reflns_point_group_measured_fraction_full 0.997
_diffrn_reflns_point_group_measured_fraction_max 0.997
_diffrn_reflns_theta_full 66.689
_diffrn_reflns_theta_max 66.689
_diffrn_reflns_theta_min 4.239
_diffrn_source 'Incoatec I\mS Cu microsource'
_exptl_absorpt_coefficient_mu 0.872
_exptl_absorpt_correction_T_max 0.7528
_exptl_absorpt_correction_T_min 0.6386
_exptl_absorpt_correction_type multi-scan
_exptl_absorpt_process_details 'SADABS (Bruker, 2014)'
_exptl_crystal_colour colourless
_exptl_crystal_density_diffrn 1.097
_exptl_crystal_description block
_exptl_crystal_F_000 848
_exptl_crystal_size_max 0.220
_exptl_crystal_size_mid 0.140
_exptl_crystal_size_min 0.040
_refine_diff_density_max 0.329
_refine_diff_density_min -0.315
_refine_diff_density_rms 0.041
_refine_ls_extinction_method none
_refine_ls_goodness_of_fit_ref 1.071
_refine_ls_hydrogen_treatment constr
_refine_ls_matrix_type full
_refine_ls_number_parameters 257
_refine_ls_number_reflns 4185
_refine_ls_number_restraints 0
_refine_ls_restrained_S_all 1.071
_refine_ls_R_factor_all 0.0581
_refine_ls_R_factor_gt 0.0486
_refine_ls_shift/su_max 0.001
_refine_ls_shift/su_mean 0.000
_refine_ls_structure_factor_coef Fsqd
_refine_ls_weighting_details 'w=1/[\s^2^(Fo^2^)+(0.0722P)^2^+1.0013P] where P=(Fo^2^+2Fc^2^)/3'
_refine_ls_weighting_scheme calc
_refine_ls_wR_factor_gt 0.1336
_refine_ls_wR_factor_ref 0.1440
_reflns_Friedel_coverage 0.000
_reflns_number_gt 3508
_reflns_number_total 4185
_reflns_threshold_expression 'I > 2\s(I)'
_cod_data_source_file d1dt02438h2.cif
_cod_data_source_block 4_Li_THF
_cod_original_sg_symbol_H-M 'P 21/n'
_cod_database_code 7708045
_cambridge_user_name 'Marina Rincon Nocito'
_cambridge_user_crsid mr893
_cambridge_supervisor_name 'Dominic Wright'
_cambridge_supervisor_crsid dsw1000
_cambridge_crystallographer_name 'Andrew Bond'
_cambridge_crystallographer_crsid adb29
_cambridge_sample_id MRN201-d
_cambridge_data_id DW_B1_0400
_shelx_space_group_comment
;
The symmetry employed for this shelxl refinement is uniquely defined
by the following loop, which should always be used as a source of
symmetry information in preference to the above space-group names.
They are only intended as comments.
;
_shelx_estimated_absorpt_t_min 0.831
_shelx_estimated_absorpt_t_max 0.966

loop_
_space_group_symop_operation_xyz
'x, y, z'
'-x+1/2, y+1/2, -z+1/2'
'-x, -y, -z'
'x-1/2, -y-1/2, z-1/2'

loop_
_atom_site_label
_atom_site_type_symbol
_atom_site_fract_x
_atom_site_fract_y
_atom_site_fract_z
_atom_site_U_iso_or_equiv
_atom_site_adp_type
_atom_site_occupancy
_atom_site_site_symmetry_order
_atom_site_calc_flag
_atom_site_refinement_flags_posn
_atom_site_refinement_flags_adp
_atom_site_refinement_flags_occupancy
_atom_site_disorder_assembly
_atom_site_disorder_group
Al1 Al 0.48626(5) 0.67942(4) 0.20575(4) 0.04369(19) Uani 1 1 d . . . . .
Li1 Li 0.2324(3) 0.6515(2) 0.3186(2) 0.0386(7) Uani 1 1 d . . . . .
O1 O 0.09560(13) 0.73854(10) 0.29910(11) 0.0506(4) Uani 1 1 d . . . . .
O2 O 0.21588(12) 0.55558(10) 0.40689(10) 0.0465(4) Uani 1 1 d . . . . .
N1 N 0.39080(14) 0.71580(10) 0.38394(10) 0.0366(3) Uani 1 1 d . . . . .
N2 N 0.23928(15) 0.58632(10) 0.19619(10) 0.0389(4) Uani 1 1 d . . . . .
C1 C 0.6438(2) 0.6134(2) 0.2011(2) 0.0731(8) Uani 1 1 d . . . . .
H1A H 0.715340 0.651660 0.222347 0.110 Uiso 1 1 calc R U . . .
H1B H 0.645055 0.594386 0.136994 0.110 Uiso 1 1 calc R U . . .
H1C H 0.648010 0.561638 0.241787 0.110 Uiso 1 1 calc R U . . .
C2 C 0.4689(3) 0.78738(18) 0.1265(2) 0.0753(8) Uani 1 1 d . . . . .
H2A H 0.539942 0.826441 0.146591 0.113 Uiso 1 1 calc R U . . .
H2B H 0.391618 0.817975 0.132749 0.113 Uiso 1 1 calc R U . . .
H2C H 0.466475 0.770738 0.061193 0.113 Uiso 1 1 calc R U . . .
C3 C 0.1280(2) 0.82149(14) 0.26241(16) 0.0511(5) Uani 1 1 d . . . . .
H3A H 0.160890 0.812589 0.203826 0.061 Uiso 1 1 calc R U . . .
H3B H 0.192323 0.851722 0.307851 0.061 Uiso 1 1 calc R U . . .
C4 C 0.0115(2) 0.87447(16) 0.24473(19) 0.0642(6) Uani 1 1 d . . . . .
H4A H -0.035006 0.864411 0.180988 0.077 Uiso 1 1 calc R U . . .
H4B H 0.029356 0.938119 0.253433 0.077 Uiso 1 1 calc R U . . .
C5 C -0.0590(3) 0.8401(2) 0.3171(3) 0.0939(11) Uani 1 1 d . . . . .
H5A H -0.035690 0.872428 0.376584 0.113 Uiso 1 1 calc R U . . .
H5B H -0.149901 0.845682 0.295798 0.113 Uiso 1 1 calc R U . . .
C6 C -0.0221(2) 0.74652(19) 0.3284(2) 0.0768(8) Uani 1 1 d . . . . .
H6A H -0.015456 0.728440 0.394412 0.092 Uiso 1 1 calc R U . . .
H6B H -0.084677 0.708654 0.289798 0.092 Uiso 1 1 calc R U . . .
C7 C 0.3178(2) 0.49637(17) 0.4242(2) 0.0626(6) Uani 1 1 d . . . . .
H7A H 0.393652 0.523435 0.407639 0.075 Uiso 1 1 calc R U . . .
H7B H 0.299051 0.441497 0.387854 0.075 Uiso 1 1 calc R U . . .
C8 C 0.3346(3) 0.4783(2) 0.5249(2) 0.0812(9) Uani 1 1 d . . . . .
H8A H 0.388509 0.523426 0.560623 0.097 Uiso 1 1 calc R U . . .
H8B H 0.372454 0.419624 0.539355 0.097 Uiso 1 1 calc R U . . .
C9 C 0.2060(2) 0.4816(2) 0.54756(18) 0.0703(7) Uani 1 1 d . . . . .
H9A H 0.205267 0.514057 0.606398 0.084 Uiso 1 1 calc R U . . .
H9B H 0.173300 0.421497 0.553721 0.084 Uiso 1 1 calc R U . . .
C10 C 0.13016(19) 0.52915(15) 0.46630(15) 0.0485(5) Uani 1 1 d . . . . .
H10A H 0.065503 0.489728 0.432349 0.058 Uiso 1 1 calc R U . . .
H10B H 0.088856 0.581261 0.488145 0.058 Uiso 1 1 calc R U . . .
C11 C 0.49078(17) 0.71747(12) 0.33989(14) 0.0409(4) Uani 1 1 d . . . . .
C12 C 0.6032(2) 0.75091(16) 0.3896(2) 0.0625(6) Uani 1 1 d . . . . .
H12A H 0.674485 0.753406 0.360290 0.075 Uiso 1 1 calc R U . . .
C13 C 0.6120(3) 0.78040(17) 0.4810(2) 0.0712(8) Uani 1 1 d . . . . .
H13A H 0.688590 0.802531 0.513905 0.085 Uiso 1 1 calc R U . . .
C14 C 0.5101(3) 0.77722(15) 0.52264(17) 0.0609(6) Uani 1 1 d . . . . .
H14A H 0.514479 0.796295 0.585239 0.073 Uiso 1 1 calc R U . . .
C15 C 0.4003(2) 0.74589(13) 0.47266(14) 0.0471(5) Uani 1 1 d . . . . .
C16 C 0.2852(3) 0.74480(17) 0.51630(16) 0.0634(6) Uani 1 1 d . . . . .
H16A H 0.215743 0.770744 0.473073 0.095 Uiso 1 1 calc R U . . .
H16B H 0.299898 0.779005 0.574203 0.095 Uiso 1 1 calc R U . . .
H16C H 0.264735 0.683927 0.530080 0.095 Uiso 1 1 calc R U . . .
C21 C 0.34328(19) 0.59724(13) 0.15699(12) 0.0416(4) Uani 1 1 d . . . . .
C22 C 0.3510(3) 0.55054(17) 0.07490(15) 0.0651(7) Uani 1 1 d . . . . .
H22A H 0.423210 0.557222 0.047219 0.078 Uiso 1 1 calc R U . . .
C23 C 0.2584(4) 0.4959(2) 0.03360(19) 0.0868(10) Uani 1 1 d . . . . .
H23A H 0.265085 0.465799 -0.022462 0.104 Uiso 1 1 calc R U . . .
C24 C 0.1557(3) 0.48558(16) 0.07466(19) 0.0745(9) Uani 1 1 d . . . . .
H24A H 0.090379 0.447373 0.047674 0.089 Uiso 1 1 calc R U . . .
C25 C 0.1472(2) 0.53131(13) 0.15634(15) 0.0530(6) Uani 1 1 d . . . . .
C26 C 0.0357(2) 0.5221(2) 0.2021(2) 0.0771(8) Uani 1 1 d . . . . .
H26A H 0.016245 0.579119 0.227602 0.116 Uiso 1 1 calc R U . . .
H26B H 0.052873 0.478871 0.252603 0.116 Uiso 1 1 calc R U . . .
H26C H -0.035356 0.502288 0.156104 0.116 Uiso 1 1 calc R U . . .

loop_
_atom_site_aniso_label
_atom_site_aniso_U_11
_atom_site_aniso_U_22
_atom_site_aniso_U_33
_atom_site_aniso_U_23
_atom_site_aniso_U_13
_atom_site_aniso_U_12
Al1 0.0431(3) 0.0467(3) 0.0460(3) 0.0141(2) 0.0211(3) 0.0041(2)
Li1 0.0372(15) 0.0439(17) 0.0358(15) 0.0009(13) 0.0096(12) -0.0038(13)
O1 0.0402(7) 0.0485(8) 0.0657(9) 0.0117(7) 0.0161(7) 0.0003(6)
O2 0.0362(7) 0.0557(8) 0.0519(8) 0.0158(6) 0.0204(6) 0.0041(6)
N1 0.0418(8) 0.0331(8) 0.0336(7) -0.0007(6) 0.0027(6) -0.0022(6)
N2 0.0477(9) 0.0344(8) 0.0315(7) 0.0028(6) -0.0020(6) -0.0042(7)
C1 0.0546(14) 0.0867(19) 0.0863(18) 0.0119(15) 0.0357(13) 0.0123(13)
C2 0.096(2) 0.0628(16) 0.0733(17) 0.0292(13) 0.0319(15) 0.0017(14)
C3 0.0551(12) 0.0459(11) 0.0534(12) 0.0058(9) 0.0124(10) -0.0083(9)
C4 0.0676(15) 0.0461(12) 0.0770(16) 0.0054(11) 0.0075(13) 0.0030(11)
C5 0.079(2) 0.0724(18) 0.145(3) 0.0160(19) 0.061(2) 0.0176(15)
C6 0.0492(13) 0.0746(17) 0.114(2) 0.0281(16) 0.0359(14) 0.0078(12)
C7 0.0518(13) 0.0540(13) 0.0887(17) 0.0106(12) 0.0312(12) 0.0120(10)
C8 0.0569(15) 0.093(2) 0.089(2) 0.0296(17) 0.0018(14) 0.0174(14)
C9 0.0634(15) 0.0911(19) 0.0584(14) 0.0294(14) 0.0162(12) 0.0035(13)
C10 0.0404(10) 0.0572(12) 0.0528(11) 0.0119(10) 0.0217(9) -0.0016(9)
C11 0.0368(9) 0.0316(9) 0.0521(11) 0.0079(8) 0.0018(8) -0.0048(7)
C12 0.0441(12) 0.0558(13) 0.0840(17) 0.0070(12) 0.0008(11) -0.0129(10)
C13 0.0682(16) 0.0533(14) 0.0772(17) -0.0062(12) -0.0296(14) -0.0191(12)
C14 0.0791(17) 0.0427(12) 0.0519(13) -0.0086(10) -0.0141(12) -0.0034(11)
C15 0.0677(13) 0.0323(9) 0.0369(10) -0.0029(8) -0.0032(9) 0.0031(9)
C16 0.0893(18) 0.0630(14) 0.0404(11) -0.0105(10) 0.0181(12) 0.0104(13)
C21 0.0540(11) 0.0410(10) 0.0295(9) 0.0044(7) 0.0064(8) 0.0142(8)
C22 0.0842(17) 0.0707(15) 0.0389(11) -0.0075(11) 0.0062(11) 0.0333(14)
C23 0.123(3) 0.0739(18) 0.0511(14) -0.0289(14) -0.0183(16) 0.0436(19)
C24 0.101(2) 0.0400(12) 0.0643(15) -0.0157(11) -0.0372(15) 0.0094(13)
C25 0.0620(13) 0.0369(10) 0.0501(12) 0.0064(9) -0.0187(10) -0.0054(9)
C26 0.0659(16) 0.0791(18) 0.0768(17) 0.0140(14) -0.0145(13) -0.0371(14)

loop_
_atom_type_symbol
_atom_type_description
_atom_type_scat_dispersion_real
_atom_type_scat_dispersion_imag
_atom_type_scat_source
C C 0.0181 0.0091 'International Tables Vol C Tables 4.2.6.8 and 6.1.1.4'
H H 0.0000 0.0000 'International Tables Vol C Tables 4.2.6.8 and 6.1.1.4'
Li Li 0.0008 0.0003 'International Tables Vol C Tables 4.2.6.8 and 6.1.1.4'
N N 0.0311 0.0180 'International Tables Vol C Tables 4.2.6.8 and 6.1.1.4'
O O 0.0492 0.0322 'International Tables Vol C Tables 4.2.6.8 and 6.1.1.4'
Al Al 0.2130 0.2455 'International Tables Vol C Tables 4.2.6.8 and 6.1.1.4'

loop_
_geom_angle_atom_site_label_1
_geom_angle_atom_site_label_2
_geom_angle_atom_site_label_3
_geom_angle
_geom_angle_site_symmetry_1
_geom_angle_site_symmetry_3
_geom_angle_publ_flag
C2 Al1 C1 112.91(12) . . ?
C2 Al1 C21 108.22(11) . . ?
C1 Al1 C21 106.98(11) . . ?
C2 Al1 C11 107.87(11) . . ?
C1 Al1 C11 107.27(11) . . ?
C21 Al1 C11 113.70(8) . . ?
O2 Li1 O1 115.86(15) . . ?
O2 Li1 N2 103.39(16) . . ?
O1 Li1 N2 109.70(15) . . ?
O2 Li1 N1 102.27(15) . . ?
O1 Li1 N1 107.43(16) . . ?
N2 Li1 N1 118.36(15) . . ?
C6 O1 C3 109.21(17) . . ?
C6 O1 Li1 135.20(16) . . ?
C3 O1 Li1 114.33(15) . . ?
C7 O2 C10 106.68(15) . . ?
C7 O2 Li1 115.31(15) . . ?
C10 O2 Li1 137.88(15) . . ?
C11 N1 C15 120.52(17) . . ?
C11 N1 Li1 117.82(15) . . ?
C15 N1 Li1 121.17(16) . . ?
C25 N2 C21 120.16(18) . . ?
C25 N2 Li1 122.25(17) . . ?
C21 N2 Li1 117.53(15) . . ?
Al1 C1 H1A 109.5 . . ?
Al1 C1 H1B 109.5 . . ?
H1A C1 H1B 109.5 . . ?
Al1 C1 H1C 109.5 . . ?
H1A C1 H1C 109.5 . . ?
H1B C1 H1C 109.5 . . ?
Al1 C2 H2A 109.5 . . ?
Al1 C2 H2B 109.5 . . ?
H2A C2 H2B 109.5 . . ?
Al1 C2 H2C 109.5 . . ?
H2A C2 H2C 109.5 . . ?
H2B C2 H2C 109.5 . . ?
O1 C3 C4 106.32(17) . . ?
O1 C3 H3A 110.5 . . ?
C4 C3 H3A 110.5 . . ?
O1 C3 H3B 110.5 . . ?
C4 C3 H3B 110.5 . . ?
H3A C3 H3B 108.7 . . ?
C3 C4 C5 102.5(2) . . ?
C3 C4 H4A 111.3 . . ?
C5 C4 H4A 111.3 . . ?
C3 C4 H4B 111.3 . . ?
C5 C4 H4B 111.3 . . ?
H4A C4 H4B 109.2 . . ?
C6 C5 C4 104.5(2) . . ?
C6 C5 H5A 110.9 . . ?
C4 C5 H5A 110.9 . . ?
C6 C5 H5B 110.9 . . ?
C4 C5 H5B 110.9 . . ?
H5A C5 H5B 108.9 . . ?
O1 C6 C5 106.8(2) . . ?
O1 C6 H6A 110.4 . . ?
C5 C6 H6A 110.4 . . ?
O1 C6 H6B 110.4 . . ?
C5 C6 H6B 110.4 . . ?
H6A C6 H6B 108.6 . . ?
O2 C7 C8 104.74(19) . . ?
O2 C7 H7A 110.8 . . ?
C8 C7 H7A 110.8 . . ?
O2 C7 H7B 110.8 . . ?
C8 C7 H7B 110.8 . . ?
H7A C7 H7B 108.9 . . ?
C7 C8 C9 104.7(2) . . ?
C7 C8 H8A 110.8 . . ?
C9 C8 H8A 110.8 . . ?
C7 C8 H8B 110.8 . . ?
C9 C8 H8B 110.8 . . ?
H8A C8 H8B 108.9 . . ?
C8 C9 C10 104.55(19) . . ?
C8 C9 H9A 110.8 . . ?
C10 C9 H9A 110.8 . . ?
C8 C9 H9B 110.8 . . ?
C10 C9 H9B 110.8 . . ?
H9A C9 H9B 108.9 . . ?
O2 C10 C9 106.32(16) . . ?
O2 C10 H10A 110.5 . . ?
C9 C10 H10A 110.5 . . ?
O2 C10 H10B 110.5 . . ?
C9 C10 H10B 110.5 . . ?
H10A C10 H10B 108.7 . . ?
N1 C11 C12 117.6(2) . . ?
N1 C11 Al1 124.16(13) . . ?
C12 C11 Al1 118.20(17) . . ?
C13 C12 C11 121.2(2) . . ?
C13 C12 H12A 119.4 . . ?
C11 C12 H12A 119.4 . . ?
C14 C13 C12 119.3(2) . . ?
C14 C13 H13A 120.3 . . ?
C12 C13 H13A 120.3 . . ?
C13 C14 C15 118.8(2) . . ?
C13 C14 H14A 120.6 . . ?
C15 C14 H14A 120.6 . . ?
N1 C15 C14 122.5(2) . . ?
N1 C15 C16 117.82(19) . . ?
C14 C15 C16 119.7(2) . . ?
C15 C16 H16A 109.5 . . ?
C15 C16 H16B 109.5 . . ?
H16A C16 H16B 109.5 . . ?
C15 C16 H16C 109.5 . . ?
H16A C16 H16C 109.5 . . ?
H16B C16 H16C 109.5 . . ?
N2 C21 C22 118.1(2) . . ?
N2 C21 Al1 124.92(13) . . ?
C22 C21 Al1 116.97(18) . . ?
C23 C22 C21 122.3(3) . . ?
C23 C22 H22A 118.9 . . ?
C21 C22 H22A 118.9 . . ?
C22 C23 C24 118.5(2) . . ?
C22 C23 H23A 120.7 . . ?
C24 C23 H23A 120.7 . . ?
C23 C24 C25 119.7(2) . . ?
C23 C24 H24A 120.1 . . ?
C25 C24 H24A 120.1 . . ?
N2 C25 C24 121.3(2) . . ?
N2 C25 C26 117.8(2) . . ?
C24 C25 C26 120.9(2) . . ?
C25 C26 H26A 109.5 . . ?
C25 C26 H26B 109.5 . . ?
H26A C26 H26B 109.5 . . ?
C25 C26 H26C 109.5 . . ?
H26A C26 H26C 109.5 . . ?
H26B C26 H26C 109.5 . . ?

loop_
_geom_bond_atom_site_label_1
_geom_bond_atom_site_label_2
_geom_bond_distance
_geom_bond_site_symmetry_2
_geom_bond_publ_flag
Al1 C2 1.996(2) . ?
Al1 C1 2.000(2) . ?
Al1 C21 2.028(2) . ?
Al1 C11 2.030(2) . ?
Li1 O2 1.971(3) . ?
Li1 O1 1.978(3) . ?
Li1 N2 2.052(3) . ?
Li1 N1 2.068(3) . ?
O1 C6 1.427(3) . ?
O1 C3 1.437(2) . ?
O2 C7 1.418(3) . ?
O2 C10 1.436(2) . ?
N1 C11 1.357(2) . ?
N1 C15 1.358(2) . ?
N2 C25 1.357(3) . ?
N2 C21 1.365(3) . ?
C1 H1A 0.9800 . ?
C1 H1B 0.9800 . ?
C1 H1C 0.9800 . ?
C2 H2A 0.9800 . ?
C2 H2B 0.9800 . ?
C2 H2C 0.9800 . ?
C3 C4 1.489(3) . ?
C3 H3A 0.9900 . ?
C3 H3B 0.9900 . ?
C4 C5 1.502(4) . ?
C4 H4A 0.9900 . ?
C4 H4B 0.9900 . ?
C5 C6 1.478(4) . ?
C5 H5A 0.9900 . ?
C5 H5B 0.9900 . ?
C6 H6A 0.9900 . ?
C6 H6B 0.9900 . ?
C7 C8 1.471(4) . ?
C7 H7A 0.9900 . ?
C7 H7B 0.9900 . ?
C8 C9 1.496(4) . ?
C8 H8A 0.9900 . ?
C8 H8B 0.9900 . ?
C9 C10 1.506(3) . ?
C9 H9A 0.9900 . ?
C9 H9B 0.9900 . ?
C10 H10A 0.9900 . ?
C10 H10B 0.9900 . ?
C11 C12 1.407(3) . ?
C12 C13 1.392(4) . ?
C12 H12A 0.9500 . ?
C13 C14 1.355(4) . ?
C13 H13A 0.9500 . ?
C14 C15 1.374(3) . ?
C14 H14A 0.9500 . ?
C15 C16 1.502(3) . ?
C16 H16A 0.9800 . ?
C16 H16B 0.9800 . ?
C16 H16C 0.9800 . ?
C21 C22 1.405(3) . ?
C22 C23 1.364(4) . ?
C22 H22A 0.9500 . ?
C23 C24 1.366(5) . ?
C23 H23A 0.9500 . ?
C24 C25 1.394(4) . ?
C24 H24A 0.9500 . ?
C25 C26 1.491(4) . ?
C26 H26A 0.9800 . ?
C26 H26B 0.9800 . ?
C26 H26C 0.9800 . ?

loop_
_geom_torsion_atom_site_label_1
_geom_torsion_atom_site_label_2
_geom_torsion_atom_site_label_3
_geom_torsion_atom_site_label_4
_geom_torsion
_geom_torsion_site_symmetry_1
_geom_torsion_site_symmetry_2
_geom_torsion_site_symmetry_3
_geom_torsion_site_symmetry_4
_geom_torsion_publ_flag
C6 O1 C3 C4 -15.8(3) . . . . ?
Li1 O1 C3 C4 175.04(18) . . . . ?
O1 C3 C4 C5 29.5(3) . . . . ?
C3 C4 C5 C6 -32.1(3) . . . . ?
C3 O1 C6 C5 -5.0(3) . . . . ?
Li1 O1 C6 C5 160.9(3) . . . . ?
C4 C5 C6 O1 23.5(4) . . . . ?
C10 O2 C7 C8 -36.6(3) . . . . ?
Li1 O2 C7 C8 139.9(2) . . . . ?
O2 C7 C8 C9 33.3(3) . . . . ?
C7 C8 C9 C10 -17.5(3) . . . . ?
C7 O2 C10 C9 25.2(3) . . . . ?
Li1 O2 C10 C9 -150.2(2) . . . . ?
C8 C9 C10 O2 -4.0(3) . . . . ?
C15 N1 C11 C12 0.3(3) . . . . ?
Li1 N1 C11 C12 -171.78(18) . . . . ?
C15 N1 C11 Al1 -177.21(14) . . . . ?
Li1 N1 C11 Al1 10.7(2) . . . . ?
N1 C11 C12 C13 0.6(3) . . . . ?
Al1 C11 C12 C13 178.26(19) . . . . ?
C11 C12 C13 C14 -0.3(4) . . . . ?
C12 C13 C14 C15 -0.8(4) . . . . ?
C11 N1 C15 C14 -1.5(3) . . . . ?
Li1 N1 C15 C14 170.27(19) . . . . ?
C11 N1 C15 C16 178.13(18) . . . . ?
Li1 N1 C15 C16 -10.1(3) . . . . ?
C13 C14 C15 N1 1.8(3) . . . . ?
C13 C14 C15 C16 -177.8(2) . . . . ?
C25 N2 C21 C22 0.3(3) . . . . ?
Li1 N2 C21 C22 177.79(18) . . . . ?
C25 N2 C21 Al1 178.13(14) . . . . ?
Li1 N2 C21 Al1 -4.4(2) . . . . ?
N2 C21 C22 C23 0.5(3) . . . . ?
Al1 C21 C22 C23 -177.5(2) . . . . ?
C21 C22 C23 C24 -1.0(4) . . . . ?
C22 C23 C24 C25 0.8(4) . . . . ?
C21 N2 C25 C24 -0.6(3) . . . . ?
Li1 N2 C25 C24 -177.94(19) . . . . ?
C21 N2 C25 C26 -179.86(19) . . . . ?
Li1 N2 C25 C26 2.8(3) . . . . ?
C23 C24 C25 N2 0.1(3) . . . . ?
C23 C24 C25 C26 179.3(2) . . . . ?
